data_7125077
loop_
_publ_author_name
'Gunnam, Anilkumar'
'Suresh, Kuthuru'
'Ganduri, Ramesh'
'Nangia, Ashwini'

_publ_section_title
;
 Crystal engineering of a zwitterionic drug to neutral cocrystals: a
 general solution for floxacins.
;
_journal_issue 85
_journal_name_full 'Chemical communications (Cambridge, England)'
_journal_page_first 12610
_journal_page_last 12613
_journal_paper_doi 10.1039/c6cc06627e
_journal_volume 52
_journal_year 2016
_chemical_formula_moiety 'C19 H22 F2 N4 O3, C10 H10 O3'
_chemical_formula_sum 'C29 H34 F2 N4 O6'
_chemical_formula_weight 572.60
_chemical_melting_point 405
_chemical_name_common 'Sparfloxacin-Propylparaben cocrystal'
_chemical_name_systematic
; 
 5-Amino-1-cyclopropyl-7-[(3R,5S)3,5-dimethylpiperazin-1-yl]-6,8-difluoro-4-oxo-quinoline-3-carboxylic acid-4-hydroxy-propylbenzoate 
;
_space_group_crystal_system triclinic
_space_group_IT_number 2
_space_group_name_Hall '-P 1'
_space_group_name_H-M_alt 'P -1'
_atom_sites_solution_hydrogens mixed
_audit_creation_method SHELXL-2014/7
_audit_update_record
;
2016-08-09 deposited with the CCDC.
2016-10-06 downloaded from the CCDC.
;
_cell_angle_alpha 80.749(4)
_cell_angle_beta 87.489(4)
_cell_angle_gamma 72.019(5)
_cell_formula_units_Z 2
_cell_length_a 7.9588(4)
_cell_length_b 10.3333(5)
_cell_length_c 17.8484(9)
_cell_measurement_reflns_used 4973
_cell_measurement_temperature 153(2)
_cell_measurement_theta_max 29.7400
_cell_measurement_theta_min 2.9210
_cell_volume 1377.99(13)
_computing_structure_refinement 'SHELXL-2014/7 (Sheldrick, 2014)'
_diffrn_ambient_temperature 153(2)
_diffrn_measured_fraction_theta_full 0.999
_diffrn_measured_fraction_theta_max 0.871
_diffrn_measurement_device_type 'Xcalibur, Eos, Nova'
_diffrn_measurement_method '\w scans'
_diffrn_radiation_type MoK\a
_diffrn_radiation_wavelength 0.71073
_diffrn_reflns_av_R_equivalents 0.0605
_diffrn_reflns_av_unetI/netI 0.0880
_diffrn_reflns_Laue_measured_fraction_full 0.999
_diffrn_reflns_Laue_measured_fraction_max 0.871
_diffrn_reflns_limit_h_max 11
_diffrn_reflns_limit_h_min -10
_diffrn_reflns_limit_k_max 14
_diffrn_reflns_limit_k_min -14
_diffrn_reflns_limit_l_max 25
_diffrn_reflns_limit_l_min -23
_diffrn_reflns_number 20756
_diffrn_reflns_point_group_measured_fraction_full 0.999
_diffrn_reflns_point_group_measured_fraction_max 0.871
_diffrn_reflns_theta_full 25.242
_diffrn_reflns_theta_max 30.528
_diffrn_reflns_theta_min 2.691
_exptl_absorpt_coefficient_mu 0.106
_exptl_crystal_colour yellow
_exptl_crystal_density_diffrn 1.380
_exptl_crystal_description block
_exptl_crystal_F_000 604
_exptl_crystal_size_max 0.4
_exptl_crystal_size_mid 0.3
_exptl_crystal_size_min 0.2
_refine_diff_density_max 0.392
_refine_diff_density_min -0.297
_refine_diff_density_rms 0.068
_refine_ls_extinction_method none
_refine_ls_goodness_of_fit_ref 1.087
_refine_ls_hydrogen_treatment constr
_refine_ls_matrix_type full
_refine_ls_number_parameters 373
_refine_ls_number_reflns 7354
_refine_ls_number_restraints 0
_refine_ls_restrained_S_all 1.087
_refine_ls_R_factor_all 0.1212
_refine_ls_R_factor_gt 0.0753
_refine_ls_shift/su_max 0.004
_refine_ls_shift/su_mean 0.001
_refine_ls_structure_factor_coef Fsqd
_refine_ls_weighting_details 'w=1/[\s^2^(Fo^2^)+(0.1000P)^2^] where P=(Fo^2^+2Fc^2^)/3'
_refine_ls_weighting_scheme calc
_refine_ls_wR_factor_gt 0.1928
_refine_ls_wR_factor_ref 0.2210
_reflns_Friedel_coverage 0.000
_reflns_number_gt 4637
_reflns_number_total 7354
_reflns_threshold_expression 'I > 2\s(I)'
_cod_data_source_file c6cc06627e2.cif
_cod_data_source_block SPX-PBZ
_cod_depositor_comments
;
The following automatic conversions were performed:

data item '_chemical_melting_point' value '405K' was changed to '405'
-- the value should be numeric and without a unit designator.

Automatic conversion script
Id: cif_fix_values 6909 2019-04-08 15:41:33Z antanas 
;
_cod_database_code 7125077
_shelx_shelxl_version_number 2014/7
_shelx_space_group_comment
;
The symmetry employed for this shelxl refinement is uniquely defined
by the following loop, which should always be used as a source of
symmetry information in preference to the above space-group names.
They are only intended as comments.
;

loop_
_space_group_symop_operation_xyz
'x, y, z'
'-x, -y, -z'

loop_
_atom_site_label
_atom_site_type_symbol
_atom_site_fract_x
_atom_site_fract_y
_atom_site_fract_z
_atom_site_U_iso_or_equiv
_atom_site_adp_type
_atom_site_occupancy
_atom_site_site_symmetry_order
_atom_site_calc_flag
_atom_site_refinement_flags_posn
_atom_site_refinement_flags_adp
F1 F 0.1913(2) 0.20471(15) 0.45878(9) 0.0293(4) Uani 1 1 d . .
F2 F 0.1702(2) 0.57659(15) 0.26528(8) 0.0263(4) Uani 1 1 d . .
O1 O 0.3144(3) 0.73728(18) 0.50083(11) 0.0261(5) Uani 1 1 d . .
O2 O 0.3830(2) 0.74369(18) 0.63712(11) 0.0266(5) Uani 1 1 d . .
H2A H 0.3572 0.7689 0.5920 0.040 Uiso 1 1 d R U
O3 O 0.3826(2) 0.56573(19) 0.72542(10) 0.0253(4) Uani 1 1 d . .
N1 N 0.2555(3) 0.3540(2) 0.57006(12) 0.0196(5) Uani 1 1 d . .
N2 N 0.2441(3) 0.7253(2) 0.35946(13) 0.0256(5) Uani 1 1 d . .
H2B H 0.2685 0.7750 0.3896 0.031 Uiso 1 1 d R U
H2C H 0.2594 0.7310 0.3111 0.031 Uiso 1 1 d R U
N3 N 0.1910(3) 0.2980(2) 0.30783(12) 0.0220(5) Uani 1 1 d . .
N4 N 0.2126(3) 0.1057(2) 0.20715(13) 0.0231(5) Uani 1 1 d . .
H4A H 0.1286 0.1551 0.1740 0.028 Uiso 1 1 d R U
C1 C 0.2336(3) 0.4082(3) 0.49224(14) 0.0187(5) Uani 1 1 d . .
C2 C 0.2022(3) 0.3347(3) 0.43842(15) 0.0205(6) Uani 1 1 d . .
C3 C 0.1928(3) 0.3834(3) 0.36053(15) 0.0206(6) Uani 1 1 d . .
C4 C 0.1995(3) 0.5172(3) 0.33912(14) 0.0211(6) Uani 1 1 d . .
C5 C 0.2338(3) 0.5974(3) 0.38809(15) 0.0200(5) Uani 1 1 d . .
C6 C 0.2522(3) 0.5421(2) 0.46708(14) 0.0190(5) Uani 1 1 d . .
C7 C 0.2931(3) 0.6196(3) 0.52078(15) 0.0198(5) Uani 1 1 d . .
C8 C 0.3130(3) 0.5556(3) 0.59871(15) 0.0204(5) Uani 1 1 d . .
C9 C 0.2914(3) 0.4287(3) 0.61905(15) 0.0200(5) Uani 1 1 d . .
H9 H 0.3023 0.3911 0.6702 0.024 Uiso 1 1 calc R U
C10 C 0.3625(3) 0.6205(3) 0.65920(15) 0.0215(6) Uani 1 1 d . .
C11 C 0.2454(4) 0.2160(3) 0.60090(14) 0.0204(6) Uani 1 1 d . .
H11 H 0.1277 0.2046 0.6002 0.024 Uiso 1 1 calc R U
C12 C 0.3958(4) 0.0924(3) 0.59006(16) 0.0272(6) Uani 1 1 d . .
H12A H 0.4984 0.1071 0.5630 0.033 Uiso 1 1 calc R U
H12B H 0.3686 0.0105 0.5818 0.033 Uiso 1 1 calc R U
C13 C 0.3600(4) 0.1350(3) 0.66713(15) 0.0231(6) Uani 1 1 d . .
H13A H 0.3109 0.0789 0.7053 0.028 Uiso 1 1 calc R U
H13B H 0.4407 0.1755 0.6865 0.028 Uiso 1 1 calc R U
C14 C 0.2768(3) 0.3140(3) 0.23432(14) 0.0217(6) Uani 1 1 d . .
H14A H 0.3714 0.3533 0.2384 0.026 Uiso 1 1 calc R U
H14B H 0.1919 0.3755 0.1971 0.026 Uiso 1 1 calc R U
C15 C 0.3502(3) 0.1740(3) 0.20969(15) 0.0229(6) Uani 1 1 d . .
H15 H 0.4394 0.1161 0.2472 0.027 Uiso 1 1 calc R U
C16 C 0.1168(3) 0.0970(3) 0.27982(15) 0.0215(6) Uani 1 1 d . .
H16 H 0.1981 0.0327 0.3184 0.026 Uiso 1 1 calc R U
C17 C 0.0482(3) 0.2365(3) 0.30680(15) 0.0234(6) Uani 1 1 d . .
H17A H -0.0456 0.2974 0.2732 0.028 Uiso 1 1 calc R U
H17B H -0.0003 0.2252 0.3574 0.028 Uiso 1 1 calc R U
C18 C 0.4401(4) 0.1831(3) 0.13329(16) 0.0299(7) Uani 1 1 d . .
H18A H 0.4871 0.0926 0.1198 0.045 Uiso 1 1 calc R U
H18B H 0.5343 0.2220 0.1361 0.045 Uiso 1 1 calc R U
H18C H 0.3558 0.2406 0.0955 0.045 Uiso 1 1 calc R U
C19 C -0.0369(4) 0.0418(3) 0.27054(17) 0.0286(7) Uani 1 1 d . .
H19A H -0.1184 0.1045 0.2333 0.043 Uiso 1 1 calc R U
H19B H -0.0962 0.0330 0.3182 0.043 Uiso 1 1 calc R U
H19C H 0.0071 -0.0466 0.2543 0.043 Uiso 1 1 calc R U
O4 O 0.9055(3) 0.2898(2) 0.10589(11) 0.0326(5) Uani 1 1 d . .
O5 O 0.7846(2) 0.49991(18) 0.03780(10) 0.0246(4) Uani 1 1 d . .
O6 O 0.6427(2) 0.15580(18) -0.19742(10) 0.0250(4) Uani 1 1 d . .
H6A H 0.6874 0.0720 -0.1927 0.037 Uiso 1 1 d R U
C20 C 0.8242(3) 0.3626(3) 0.04986(15) 0.0236(6) Uani 1 1 d . .
C21 C 0.7644(3) 0.3089(3) -0.01241(15) 0.0225(6) Uani 1 1 d . .
C22 C 0.8092(4) 0.1674(3) -0.01114(15) 0.0238(6) Uani 1 1 d . .
H22 H 0.8688 0.1081 0.0308 0.029 Uiso 1 1 calc R U
C23 C 0.7667(4) 0.1133(3) -0.07138(15) 0.0242(6) Uani 1 1 d . .
H23 H 0.7965 0.0184 -0.0694 0.029 Uiso 1 1 calc R U
C24 C 0.6790(3) 0.2016(3) -0.13488(14) 0.0208(6) Uani 1 1 d . .
C25 C 0.6241(3) 0.3435(3) -0.13453(14) 0.0211(6) Uani 1 1 d . .
H25 H 0.5578 0.4026 -0.1749 0.025 Uiso 1 1 calc R U
C26 C 0.6675(3) 0.3964(3) -0.07474(14) 0.0197(5) Uani 1 1 d . .
H26 H 0.6322 0.4913 -0.0756 0.024 Uiso 1 1 calc R U
C27 C 0.8388(4) 0.5612(3) 0.09688(15) 0.0262(6) Uani 1 1 d . .
H27A H 0.9659 0.5256 0.1039 0.031 Uiso 1 1 calc R U
H27B H 0.7833 0.5386 0.1446 0.031 Uiso 1 1 calc R U
C28 C 0.7835(4) 0.7149(3) 0.07294(16) 0.0255(6) Uani 1 1 d . .
H28A H 0.6580 0.7485 0.0615 0.031 Uiso 1 1 calc R U
H28B H 0.8462 0.7370 0.0272 0.031 Uiso 1 1 calc R U
C29 C 0.8231(4) 0.7860(3) 0.13552(17) 0.0336(7) Uani 1 1 d . .
H29A H 0.7890 0.8836 0.1188 0.050 Uiso 1 1 calc R U
H29B H 0.9472 0.7525 0.1469 0.050 Uiso 1 1 calc R U
H29C H 0.7579 0.7666 0.1802 0.050 Uiso 1 1 calc R U

loop_
_atom_site_aniso_label
_atom_site_aniso_U_11
_atom_site_aniso_U_22
_atom_site_aniso_U_33
_atom_site_aniso_U_23
_atom_site_aniso_U_13
_atom_site_aniso_U_12
F1 0.0500(11) 0.0192(8) 0.0236(9) 0.0004(6) -0.0047(7) -0.0189(8)
F2 0.0371(10) 0.0221(8) 0.0179(8) 0.0033(6) -0.0050(7) -0.0090(7)
O1 0.0357(11) 0.0177(10) 0.0273(10) 0.0006(8) -0.0014(8) -0.0138(8)
O2 0.0350(11) 0.0205(10) 0.0271(10) -0.0037(8) -0.0034(9) -0.0121(9)
O3 0.0288(11) 0.0237(10) 0.0229(10) -0.0025(8) -0.0042(8) -0.0071(8)
N1 0.0241(12) 0.0148(11) 0.0200(11) -0.0008(8) -0.0008(9) -0.0068(9)
N2 0.0391(14) 0.0193(12) 0.0191(12) 0.0004(9) -0.0035(10) -0.0112(10)
N3 0.0275(12) 0.0222(12) 0.0200(11) -0.0055(9) 0.0030(9) -0.0124(10)
N4 0.0243(12) 0.0198(12) 0.0252(12) -0.0021(9) -0.0033(9) -0.0072(9)
C1 0.0179(13) 0.0167(13) 0.0195(13) 0.0011(10) -0.0002(10) -0.0044(10)
C2 0.0251(14) 0.0134(13) 0.0238(14) -0.0010(10) 0.0003(11) -0.0082(11)
C3 0.0209(13) 0.0189(13) 0.0233(13) -0.0031(10) -0.0002(10) -0.0080(11)
C4 0.0235(14) 0.0203(14) 0.0166(13) 0.0036(10) -0.0026(10) -0.0051(11)
C5 0.0219(14) 0.0160(13) 0.0218(13) -0.0005(10) 0.0014(10) -0.0067(11)
C6 0.0205(13) 0.0148(13) 0.0212(13) -0.0007(10) 0.0018(10) -0.0059(10)
C7 0.0173(13) 0.0152(13) 0.0262(14) -0.0029(10) 0.0014(10) -0.0044(10)
C8 0.0210(13) 0.0182(13) 0.0227(13) -0.0051(10) 0.0022(10) -0.0063(11)
C9 0.0209(13) 0.0180(13) 0.0211(13) -0.0041(10) 0.0018(10) -0.0059(11)
C10 0.0194(13) 0.0174(13) 0.0277(15) -0.0037(11) -0.0022(11) -0.0052(10)
C11 0.0264(14) 0.0155(12) 0.0209(13) 0.0007(10) 0.0013(10) -0.0105(11)
C12 0.0340(16) 0.0168(14) 0.0309(16) -0.0021(11) -0.0007(12) -0.0086(12)
C13 0.0310(15) 0.0181(13) 0.0217(13) 0.0041(10) -0.0056(11) -0.0126(11)
C14 0.0236(14) 0.0228(14) 0.0192(13) 0.0000(10) -0.0016(10) -0.0094(11)
C15 0.0233(14) 0.0212(14) 0.0246(14) -0.0012(11) -0.0031(11) -0.0083(11)
C16 0.0272(14) 0.0188(13) 0.0192(13) 0.0011(10) -0.0023(10) -0.0096(11)
C17 0.0244(14) 0.0246(14) 0.0238(14) -0.0018(11) -0.0016(11) -0.0121(12)
C18 0.0360(17) 0.0254(16) 0.0294(16) -0.0058(12) 0.0060(13) -0.0110(13)
C19 0.0341(16) 0.0247(15) 0.0319(16) -0.0049(12) -0.0012(13) -0.0156(13)
O4 0.0444(13) 0.0256(11) 0.0242(11) 0.0002(8) -0.0098(9) -0.0060(9)
O5 0.0310(11) 0.0196(10) 0.0232(10) -0.0032(8) -0.0047(8) -0.0068(8)
O6 0.0346(11) 0.0172(10) 0.0232(10) -0.0026(8) -0.0061(8) -0.0075(8)
C20 0.0242(14) 0.0234(14) 0.0212(14) -0.0016(11) 0.0022(11) -0.0057(11)
C21 0.0260(14) 0.0218(14) 0.0193(13) -0.0005(10) 0.0011(11) -0.0083(11)
C22 0.0272(15) 0.0223(14) 0.0187(13) 0.0011(10) -0.0012(11) -0.0047(11)
C23 0.0306(15) 0.0152(13) 0.0246(14) -0.0010(10) -0.0019(11) -0.0044(11)
C24 0.0239(14) 0.0214(14) 0.0192(13) -0.0035(10) 0.0022(10) -0.0102(11)
C25 0.0248(14) 0.0199(13) 0.0170(13) 0.0023(10) -0.0009(10) -0.0070(11)
C26 0.0226(14) 0.0175(13) 0.0189(13) -0.0017(10) 0.0011(10) -0.0063(11)
C27 0.0313(16) 0.0278(15) 0.0206(14) -0.0046(11) -0.0019(11) -0.0100(12)
C28 0.0263(15) 0.0258(15) 0.0253(15) -0.0046(11) 0.0030(11) -0.0093(12)
C29 0.0413(18) 0.0306(17) 0.0312(17) -0.0091(13) -0.0011(14) -0.0118(14)

loop_
_atom_type_symbol
_atom_type_description
_atom_type_scat_dispersion_real
_atom_type_scat_dispersion_imag
_atom_type_scat_source
C C 0.0033 0.0016 'International Tables Vol C Tables 4.2.6.8 and 6.1.1.4'
H H 0.0000 0.0000 'International Tables Vol C Tables 4.2.6.8 and 6.1.1.4'
F F 0.0171 0.0103 'International Tables Vol C Tables 4.2.6.8 and 6.1.1.4'
N N 0.0061 0.0033 'International Tables Vol C Tables 4.2.6.8 and 6.1.1.4'
O O 0.0106 0.0060 'International Tables Vol C Tables 4.2.6.8 and 6.1.1.4'

loop_
_geom_angle_atom_site_label_1
_geom_angle_atom_site_label_2
_geom_angle_atom_site_label_3
_geom_angle
C10 O2 H2A 109.6
C9 N1 C1 119.8(2)
C9 N1 C11 117.5(2)
C1 N1 C11 122.7(2)
C5 N2 H2B 119.4
C5 N2 H2C 109.2
H2B N2 H2C 127.9
C3 N3 C14 120.3(2)
C3 N3 C17 121.0(2)
C14 N3 C17 113.4(2)
C15 N4 C16 112.3(2)
C15 N4 H4A 110.8
C16 N4 H4A 103.6
C2 C1 N1 122.6(2)
C2 C1 C6 118.7(2)
N1 C1 C6 118.7(2)
F1 C2 C1 121.1(2)
F1 C2 C3 115.6(2)
C1 C2 C3 123.1(2)
C4 C3 N3 122.4(2)
C4 C3 C2 116.2(2)
N3 C3 C2 121.2(2)
F2 C4 C5 116.1(2)
F2 C4 C3 119.1(2)
C5 C4 C3 124.7(2)
N2 C5 C4 119.1(2)
N2 C5 C6 123.3(2)
C4 C5 C6 117.6(2)
C5 C6 C1 119.4(2)
C5 C6 C7 120.1(2)
C1 C6 C7 120.5(2)
O1 C7 C8 120.7(2)
O1 C7 C6 122.7(2)
C8 C7 C6 116.6(2)
C9 C8 C7 119.9(2)
C9 C8 C10 117.7(2)
C7 C8 C10 122.4(2)
N1 C9 C8 124.5(2)
N1 C9 H9 117.8
C8 C9 H9 117.8
O3 C10 O2 121.4(2)
O3 C10 C8 122.8(2)
O2 C10 C8 115.9(2)
N1 C11 C12 119.7(2)
N1 C11 C13 118.9(2)
C12 C11 C13 60.36(18)
N1 C11 H11 115.6
C12 C11 H11 115.6
C13 C11 H11 115.6
C11 C12 C13 60.00(18)
C11 C12 H12A 117.8
C13 C12 H12A 117.8
C11 C12 H12B 117.8
C13 C12 H12B 117.8
H12A C12 H12B 114.9
C11 C13 C12 59.64(17)
C11 C13 H13A 117.8
C12 C13 H13A 117.8
C11 C13 H13B 117.8
C12 C13 H13B 117.8
H13A C13 H13B 114.9
N3 C14 C15 108.7(2)
N3 C14 H14A 109.9
C15 C14 H14A 109.9
N3 C14 H14B 109.9
C15 C14 H14B 109.9
H14A C14 H14B 108.3
N4 C15 C14 112.1(2)
N4 C15 C18 109.7(2)
C14 C15 C18 111.6(2)
N4 C15 H15 107.8
C14 C15 H15 107.8
C18 C15 H15 107.8
N4 C16 C17 111.7(2)
N4 C16 C19 109.6(2)
C17 C16 C19 109.8(2)
N4 C16 H16 108.6
C17 C16 H16 108.6
C19 C16 H16 108.6
N3 C17 C16 110.4(2)
N3 C17 H17A 109.6
C16 C17 H17A 109.6
N3 C17 H17B 109.6
C16 C17 H17B 109.6
H17A C17 H17B 108.1
C15 C18 H18A 109.5
C15 C18 H18B 109.5
H18A C18 H18B 109.5
C15 C18 H18C 109.5
H18A C18 H18C 109.5
H18B C18 H18C 109.5
C16 C19 H19A 109.5
C16 C19 H19B 109.5
H19A C19 H19B 109.5
C16 C19 H19C 109.5
H19A C19 H19C 109.5
H19B C19 H19C 109.5
C20 O5 C27 116.3(2)
C24 O6 H6A 109.4
O4 C20 O5 123.2(2)
O4 C20 C21 123.9(2)
O5 C20 C21 112.9(2)
C22 C21 C26 118.4(2)
C22 C21 C20 119.5(2)
C26 C21 C20 122.0(2)
C23 C22 C21 121.1(2)
C23 C22 H22 119.4
C21 C22 H22 119.4
C22 C23 C24 119.8(2)
C22 C23 H23 120.1
C24 C23 H23 120.1
O6 C24 C25 117.9(2)
O6 C24 C23 122.9(2)
C25 C24 C23 119.3(2)
C26 C25 C24 120.4(2)
C26 C25 H25 119.8
C24 C25 H25 119.8
C25 C26 C21 120.7(2)
C25 C26 H26 119.6
C21 C26 H26 119.6
O5 C27 C28 108.3(2)
O5 C27 H27A 110.0
C28 C27 H27A 110.0
O5 C27 H27B 110.0
C28 C27 H27B 110.0
H27A C27 H27B 108.4
C27 C28 C29 110.7(2)
C27 C28 H28A 109.5
C29 C28 H28A 109.5
C27 C28 H28B 109.5
C29 C28 H28B 109.5
H28A C28 H28B 108.1
C28 C29 H29A 109.5
C28 C29 H29B 109.5
H29A C29 H29B 109.5
C28 C29 H29C 109.5
H29A C29 H29C 109.5
H29B C29 H29C 109.5

loop_
_geom_bond_atom_site_label_1
_geom_bond_atom_site_label_2
_geom_bond_distance
F1 C2 1.363(3)
F2 C4 1.359(3)
O1 C7 1.271(3)
O2 C10 1.327(3)
O2 H2A 0.8200
O3 C10 1.220(3)
N1 C9 1.347(3)
N1 C1 1.409(3)
N1 C11 1.470(3)
N2 C5 1.364(3)
N2 H2B 0.8661
N2 H2C 0.8606
N3 C3 1.393(3)
N3 C14 1.461(3)
N3 C17 1.466(3)
N4 C15 1.480(3)
N4 C16 1.480(3)
N4 H4A 0.8859
C1 C2 1.391(3)
C1 C6 1.434(3)
C2 C3 1.397(4)
C3 C4 1.391(3)
C4 C5 1.385(3)
C5 C6 1.429(3)
C6 C7 1.450(3)
C7 C8 1.434(4)
C8 C9 1.365(3)
C8 C10 1.485(3)
C9 H9 0.9300
C11 C12 1.489(4)
C11 C13 1.495(3)
C11 H11 0.9800
C12 C13 1.500(4)
C12 H12A 0.9700
C12 H12B 0.9700
C13 H13A 0.9700
C13 H13B 0.9700
C14 C15 1.512(4)
C14 H14A 0.9700
C14 H14B 0.9700
C15 C18 1.515(4)
C15 H15 0.9800
C16 C17 1.524(4)
C16 C19 1.526(3)
C16 H16 0.9800
C17 H17A 0.9700
C17 H17B 0.9700
C18 H18A 0.9600
C18 H18B 0.9600
C18 H18C 0.9600
C19 H19A 0.9600
C19 H19B 0.9600
C19 H19C 0.9600
O4 C20 1.224(3)
O5 C20 1.338(3)
O5 C27 1.457(3)
O6 C24 1.355(3)
O6 H6A 0.8200
C20 C21 1.476(4)
C21 C22 1.390(4)
C21 C26 1.404(3)
C22 C23 1.388(4)
C22 H22 0.9300
C23 C24 1.396(3)
C23 H23 0.9300
C24 C25 1.395(4)
C25 C26 1.376(3)
C25 H25 0.9300
C26 H26 0.9300
C27 C28 1.506(4)
C27 H27A 0.9700
C27 H27B 0.9700
C28 C29 1.524(4)
C28 H28A 0.9700
C28 H28B 0.9700
C29 H29A 0.9600
C29 H29B 0.9600
C29 H29C 0.9600

loop_
_geom_torsion_atom_site_label_1
_geom_torsion_atom_site_label_2
_geom_torsion_atom_site_label_3
_geom_torsion_atom_site_label_4
_geom_torsion
C9 N1 C1 C2 177.8(2)
C11 N1 C1 C2 -0.6(4)
C9 N1 C1 C6 0.7(4)
C11 N1 C1 C6 -177.8(2)
N1 C1 C2 F1 -0.1(4)
C6 C1 C2 F1 177.1(2)
N1 C1 C2 C3 -175.3(2)
C6 C1 C2 C3 1.8(4)
C14 N3 C3 C4 29.2(4)
C17 N3 C3 C4 -123.3(3)
C14 N3 C3 C2 -145.6(3)
C17 N3 C3 C2 61.9(3)
F1 C2 C3 C4 178.5(2)
C1 C2 C3 C4 -6.0(4)
F1 C2 C3 N3 -6.4(4)
C1 C2 C3 N3 169.0(2)
N3 C3 C4 F2 12.7(4)
C2 C3 C4 F2 -172.3(2)
N3 C3 C4 C5 -167.6(3)
C2 C3 C4 C5 7.4(4)
F2 C4 C5 N2 -3.0(4)
C3 C4 C5 N2 177.3(3)
F2 C4 C5 C6 175.4(2)
C3 C4 C5 C6 -4.3(4)
N2 C5 C6 C1 178.0(2)
C4 C5 C6 C1 -0.4(4)
N2 C5 C6 C7 -3.4(4)
C4 C5 C6 C7 178.2(2)
C2 C1 C6 C5 1.5(4)
N1 C1 C6 C5 178.8(2)
C2 C1 C6 C7 -177.1(2)
N1 C1 C6 C7 0.1(4)
C5 C6 C7 O1 -0.1(4)
C1 C6 C7 O1 178.5(2)
C5 C6 C7 C8 -178.7(2)
C1 C6 C7 C8 -0.1(4)
O1 C7 C8 C9 -179.3(2)
C6 C7 C8 C9 -0.7(4)
O1 C7 C8 C10 -1.3(4)
C6 C7 C8 C10 177.3(2)
C1 N1 C9 C8 -1.6(4)
C11 N1 C9 C8 176.9(2)
C7 C8 C9 N1 1.6(4)
C10 C8 C9 N1 -176.5(2)
C9 C8 C10 O3 -0.7(4)
C7 C8 C10 O3 -178.7(3)
C9 C8 C10 O2 179.7(2)
C7 C8 C10 O2 1.7(4)
C9 N1 C11 C12 -102.7(3)
C1 N1 C11 C12 75.7(3)
C9 N1 C11 C13 -32.3(4)
C1 N1 C11 C13 146.2(3)
N1 C11 C12 C13 108.4(3)
N1 C11 C13 C12 -109.7(3)
C3 N3 C14 C15 147.1(2)
C17 N3 C14 C15 -58.5(3)
C16 N4 C15 C14 -54.0(3)
C16 N4 C15 C18 -178.5(2)
N3 C14 C15 N4 56.0(3)
N3 C14 C15 C18 179.6(2)
C15 N4 C16 C17 51.3(3)
C15 N4 C16 C19 173.2(2)
C3 N3 C17 C16 -148.8(2)
C14 N3 C17 C16 57.0(3)
N4 C16 C17 N3 -51.9(3)
C19 C16 C17 N3 -173.7(2)
C27 O5 C20 O4 -1.9(4)
C27 O5 C20 C21 179.8(2)
O4 C20 C21 C22 -3.8(4)
O5 C20 C21 C22 174.5(2)
O4 C20 C21 C26 178.3(3)
O5 C20 C21 C26 -3.4(4)
C26 C21 C22 C23 2.9(4)
C20 C21 C22 C23 -175.1(3)
C21 C22 C23 C24 0.7(4)
C22 C23 C24 O6 176.1(2)
C22 C23 C24 C25 -4.6(4)
O6 C24 C25 C26 -175.7(2)
C23 C24 C25 C26 4.9(4)
C24 C25 C26 C21 -1.3(4)
C22 C21 C26 C25 -2.6(4)
C20 C21 C26 C25 175.4(2)
C20 O5 C27 C28 179.8(2)
O5 C27 C28 C29 175.3(2)
